data_7064188
loop_
_publ_author_name
'Hu, Jinlin'
'Qi, Zhichao'
'Zhang, Lianghui'
'Liang, Xiangming'
'Lin, Junqi'
'Ruan, Zhijun'
'Liu, Shanshan'

_publ_section_title
;
 Electrocatalytic water oxidation by nickel complexes: The effect of
 coordination number and ligand backbone structure on catalytic properties
;
_journal_name_full 'New Journal of Chemistry'
_journal_paper_doi 10.1039/D5NJ03749B
_journal_year 2026
_chemical_formula_moiety 'C19 H29 N5 Ni O, 2(Cl O4), H2 O'
_chemical_formula_sum 'C19 H31 Cl2 N5 Ni O10'
_chemical_formula_weight 619.10
_space_group_crystal_system monoclinic
_space_group_IT_number 14
_space_group_name_Hall '-P 2ybc'
_space_group_name_H-M_alt 'P 1 21/c 1'
_atom_sites_solution_hydrogens mixed
_audit_creation_method SHELXL-2018/3
_audit_update_record
;
2025-08-29 deposited with the CCDC.	2025-12-09 downloaded from the CCDC.
;
_cell_angle_alpha 90
_cell_angle_beta 112.996(6)
_cell_angle_gamma 90
_cell_formula_units_Z 4
_cell_length_a 17.933(3)
_cell_length_b 8.9773(17)
_cell_length_c 17.496(4)
_cell_measurement_reflns_used 9367
_cell_measurement_temperature 296(2)
_cell_measurement_theta_max 25.59
_cell_measurement_theta_min 3.08
_cell_volume 2592.8(9)
_computing_structure_refinement 'SHELXL-2018/3 (Sheldrick, 2018)'
_computing_structure_solution 'SHELXT 2018/2 (Sheldrick, 2018)'
_diffrn_ambient_temperature 296(2)
_diffrn_measured_fraction_theta_full 0.986
_diffrn_measured_fraction_theta_max 0.987
_diffrn_measurement_device_type 'bruker apexII CCD detector'
_diffrn_measurement_method '\f and \w scans'
_diffrn_radiation_type MoK\a
_diffrn_radiation_wavelength 0.71073
_diffrn_reflns_av_R_equivalents 0.1065
_diffrn_reflns_av_unetI/netI 0.0466
_diffrn_reflns_Laue_measured_fraction_full 0.986
_diffrn_reflns_Laue_measured_fraction_max 0.987
_diffrn_reflns_limit_h_max 22
_diffrn_reflns_limit_h_min -22
_diffrn_reflns_limit_k_max 11
_diffrn_reflns_limit_k_min -11
_diffrn_reflns_limit_l_max 21
_diffrn_reflns_limit_l_min -21
_diffrn_reflns_number 54306
_diffrn_reflns_point_group_measured_fraction_full 0.986
_diffrn_reflns_point_group_measured_fraction_max 0.987
_diffrn_reflns_theta_full 25.242
_diffrn_reflns_theta_max 26.442
_diffrn_reflns_theta_min 3.081
_exptl_absorpt_coefficient_mu 1.016
_exptl_absorpt_correction_T_max 0.7454
_exptl_absorpt_correction_T_min 0.6219
_exptl_absorpt_correction_type multi-scan
_exptl_absorpt_process_details sadabs
_exptl_crystal_colour orange
_exptl_crystal_density_diffrn 1.586
_exptl_crystal_density_meas ?
_exptl_crystal_description block
_exptl_crystal_F_000 1288
_exptl_crystal_size_max 0.290
_exptl_crystal_size_mid 0.260
_exptl_crystal_size_min 0.230
_refine_diff_density_max 0.780
_refine_diff_density_min -0.374
_refine_diff_density_rms 0.066
_refine_ls_extinction_method none
_refine_ls_goodness_of_fit_ref 1.039
_refine_ls_hydrogen_treatment constr
_refine_ls_matrix_type full
_refine_ls_number_parameters 339
_refine_ls_number_reflns 5279
_refine_ls_number_restraints 0
_refine_ls_restrained_S_all 1.039
_refine_ls_R_factor_all 0.0657
_refine_ls_R_factor_gt 0.0490
_refine_ls_shift/su_max 0.001
_refine_ls_shift/su_mean 0.000
_refine_ls_structure_factor_coef Fsqd
_refine_ls_weighting_details 'w=1/[\s^2^(Fo^2^)+(0.0738P)^2^+1.9463P] where P=(Fo^2^+2Fc^2^)/3'
_refine_ls_weighting_scheme calc
_refine_ls_wR_factor_gt 0.1272
_refine_ls_wR_factor_ref 0.1407
_reflns_Friedel_coverage 0.000
_reflns_number_gt 4139
_reflns_number_total 5279
_reflns_threshold_expression 'I > 2\s(I)'
_cod_data_source_file d5nj03749b2.cif
_cod_data_source_block T
_cod_depositor_comments
;
The following automatic conversions were performed:

data item '_exptl_crystal_density_meas' value 'not measured' was
changed to '?' -- the value is perceived as not measured.

Automatic conversion script
Id: cif_fix_values 8170 2020-07-09 18:12:32Z antanas 
;
_cod_original_cell_volume 2592.8(8)
_cod_original_sg_symbol_H-M 'P 21/c'
_cod_database_code 7064188
_shelx_shelxl_version_number 2018/3
_shelx_space_group_comment
;
The symmetry employed for this shelxl refinement is uniquely defined
by the following loop, which should always be used as a source of
symmetry information in preference to the above space-group names.
They are only intended as comments.
;
_shelx_estimated_absorpt_t_min 0.757
_shelx_estimated_absorpt_t_max 0.800

loop_
_space_group_symop_operation_xyz
'x, y, z'
'-x, y+1/2, -z+1/2'
'-x, -y, -z'
'x, -y-1/2, z-1/2'

loop_
_atom_site_label
_atom_site_type_symbol
_atom_site_fract_x
_atom_site_fract_y
_atom_site_fract_z
_atom_site_U_iso_or_equiv
_atom_site_adp_type
_atom_site_occupancy
_atom_site_site_symmetry_order
_atom_site_calc_flag
_atom_site_refinement_flags_posn
_atom_site_refinement_flags_adp
_atom_site_refinement_flags_occupancy
_atom_site_disorder_assembly
_atom_site_disorder_group
Ni1 Ni 0.76472(2) 0.56304(4) 0.54223(2) 0.03356(14) Uani 1 1 d . . . . .
Cl2 Cl 0.53330(5) 0.87982(11) 0.66025(5) 0.0554(2) Uani 1 1 d . . . . .
Cl1 Cl 0.89718(7) 0.39332(12) 0.84537(6) 0.0621(3) Uani 1 1 d . . . . .
O1 O 0.85553(15) 0.4075(3) 0.61035(15) 0.0534(6) Uani 1 1 d . . . . .
H1A H 0.854057 0.328859 0.580366 0.080 Uiso 1 1 d R U . . .
H1B H 0.845258 0.371151 0.651446 0.080 Uiso 1 1 d R U . . .
N1 N 0.69826(15) 0.4799(3) 0.60873(15) 0.0397(6) Uani 1 1 d . . . . .
N2 N 0.68683(15) 0.4229(3) 0.45348(15) 0.0400(6) Uani 1 1 d . . . . .
N5 N 0.81932(16) 0.7356(3) 0.62172(17) 0.0434(6) Uani 1 1 d . . . . .
N4 N 0.68388(16) 0.7309(3) 0.48105(17) 0.0458(6) Uani 1 1 d . . . . .
N3 N 0.81378(16) 0.6009(3) 0.45156(17) 0.0472(7) Uani 1 1 d . . . . .
C1 C 0.65868(18) 0.3545(4) 0.57497(19) 0.0413(7) Uani 1 1 d . . . . .
C7 C 0.7320(2) 0.3725(5) 0.4029(2) 0.0549(9) Uani 1 1 d . . . . .
H7A H 0.695186 0.323292 0.353086 0.066 Uiso 1 1 calc R U . . .
H7B H 0.773303 0.301327 0.434365 0.066 Uiso 1 1 calc R U . . .
C6 C 0.6707(2) 0.2979(4) 0.4993(2) 0.0466(7) Uani 1 1 d . . . . .
H6A H 0.715857 0.228792 0.516180 0.056 Uiso 1 1 calc R U . . .
H6B H 0.622534 0.245067 0.463402 0.056 Uiso 1 1 calc R U . . .
O7 O 0.6133(2) 0.9345(5) 0.6970(2) 0.1058(14) Uani 1 1 d . . . . .
C2 C 0.6122(2) 0.2774(4) 0.6091(2) 0.0533(9) Uani 1 1 d . . . . .
H2 H 0.585631 0.190247 0.584398 0.064 Uiso 1 1 calc R U . . .
O8 O 0.5261(2) 0.7842(5) 0.5925(2) 0.1093(14) Uani 1 1 d . . . . .
C14 C 0.6867(2) 0.8387(4) 0.5455(2) 0.0544(9) Uani 1 1 d . . . . .
H14A H 0.649942 0.806836 0.570872 0.065 Uiso 1 1 calc R U . . .
H14B H 0.668605 0.935225 0.520108 0.065 Uiso 1 1 calc R U . . .
C15 C 0.7706(2) 0.8532(4) 0.6115(2) 0.0477(8) Uani 1 1 d . . . . .
C8 C 0.7708(2) 0.5020(5) 0.3795(2) 0.0609(10) Uani 1 1 d . . . . .
H8A H 0.809066 0.465826 0.357017 0.073 Uiso 1 1 calc R U . . .
H8B H 0.729591 0.559069 0.336391 0.073 Uiso 1 1 calc R U . . .
C19 C 0.8940(2) 0.7398(4) 0.6817(2) 0.0538(9) Uani 1 1 d . . . . .
H19 H 0.927741 0.657775 0.688842 0.065 Uiso 1 1 calc R U . . .
C5 C 0.6905(2) 0.5318(4) 0.6774(2) 0.0513(8) Uani 1 1 d . . . . .
H5 H 0.717376 0.619106 0.701384 0.062 Uiso 1 1 calc R U . . .
C12 C 0.6120(2) 0.5084(4) 0.4044(2) 0.0524(8) Uani 1 1 d . . . . .
H12A H 0.565106 0.446976 0.396574 0.063 Uiso 1 1 calc R U . . .
H12B H 0.611876 0.529613 0.349929 0.063 Uiso 1 1 calc R U . . .
O10 O 0.9198(4) 0.1738(6) 0.5626(2) 0.140(2) Uani 1 1 d G . . . .
H10C H 0.969482 0.148677 0.582809 0.210 Uiso 1 1 d G U . . .
H10D H 0.904297 0.186439 0.510474 0.210 Uiso 1 1 d G U . . .
C3 C 0.6061(2) 0.3311(5) 0.6795(2) 0.0602(10) Uani 1 1 d . . . . .
H3 H 0.576043 0.280017 0.704011 0.072 Uiso 1 1 calc R U . . .
O5 O 0.8567(4) 0.3253(5) 0.7662(2) 0.1375(19) Uani 1 1 d . . . . .
C16 C 0.7964(3) 0.9780(4) 0.6622(3) 0.0634(10) Uani 1 1 d . . . . .
H16 H 0.762135 1.059270 0.654822 0.076 Uiso 1 1 calc R U . . .
C9 C 0.9025(2) 0.5787(5) 0.4806(3) 0.0685(12) Uani 1 1 d . . . . .
H9A H 0.929522 0.637290 0.529601 0.103 Uiso 1 1 calc R U . . .
H9B H 0.920245 0.609238 0.437880 0.103 Uiso 1 1 calc R U . . .
H9C H 0.915072 0.475378 0.493143 0.103 Uiso 1 1 calc R U . . .
C11 C 0.7091(3) 0.7962(5) 0.4171(2) 0.0633(10) Uani 1 1 d . . . . .
H11A H 0.702947 0.903567 0.417049 0.076 Uiso 1 1 calc R U . . .
H11B H 0.673641 0.759476 0.362961 0.076 Uiso 1 1 calc R U . . .
C4 C 0.6447(2) 0.4614(5) 0.7134(2) 0.0619(10) Uani 1 1 d . . . . .
H4 H 0.639904 0.501520 0.760278 0.074 Uiso 1 1 calc R U . . .
C10 C 0.7946(3) 0.7603(5) 0.4309(3) 0.0658(11) Uani 1 1 d . . . . .
H10A H 0.803708 0.784329 0.381193 0.079 Uiso 1 1 calc R U . . .
H10B H 0.830817 0.821251 0.475864 0.079 Uiso 1 1 calc R U . . .
O6 O 0.5186(4) 0.7883(6) 0.7175(3) 0.143(2) Uani 1 1 d . . . . .
O3 O 0.8400(3) 0.4139(5) 0.8808(3) 0.1212(15) Uani 1 1 d . . . . .
C13 C 0.6045(2) 0.6529(4) 0.4447(2) 0.0566(9) Uani 1 1 d . . . . .
H13A H 0.565455 0.716686 0.403659 0.068 Uiso 1 1 calc R U . . .
H13B H 0.584843 0.632880 0.488011 0.068 Uiso 1 1 calc R U . . .
C17 C 0.8728(3) 0.9797(5) 0.7232(3) 0.0711(12) Uani 1 1 d . . . . .
H17 H 0.890864 1.062046 0.757834 0.085 Uiso 1 1 calc R U . . .
C18 C 0.9223(3) 0.8597(5) 0.7328(3) 0.0691(11) Uani 1 1 d . . . . .
H18 H 0.974543 0.859624 0.773547 0.083 Uiso 1 1 calc R U . . .
O2 O 0.9213(4) 0.5326(7) 0.8317(4) 0.171(3) Uani 1 1 d . . . . .
O4 O 0.9522(4) 0.2968(9) 0.8947(4) 0.213(4) Uani 1 1 d . . . . .
O9 O 0.4808(4) 0.9919(6) 0.6344(6) 0.201(3) Uani 1 1 d . . . . .

loop_
_atom_site_aniso_label
_atom_site_aniso_U_11
_atom_site_aniso_U_22
_atom_site_aniso_U_33
_atom_site_aniso_U_23
_atom_site_aniso_U_13
_atom_site_aniso_U_12
Ni1 0.0320(2) 0.0362(2) 0.0309(2) 0.00054(15) 0.01053(15) -0.00055(15)
Cl2 0.0540(5) 0.0643(6) 0.0482(5) -0.0078(4) 0.0204(4) -0.0131(4)
Cl1 0.0802(7) 0.0603(6) 0.0497(5) 0.0071(4) 0.0297(5) 0.0088(5)
O1 0.0563(14) 0.0615(15) 0.0397(12) 0.0043(11) 0.0158(11) 0.0162(12)
N1 0.0396(13) 0.0434(14) 0.0356(13) 0.0033(11) 0.0140(11) 0.0009(11)
N2 0.0390(13) 0.0480(15) 0.0307(12) -0.0019(11) 0.0111(10) -0.0062(11)
N5 0.0462(14) 0.0398(14) 0.0432(14) -0.0027(11) 0.0164(12) -0.0044(12)
N4 0.0419(14) 0.0429(15) 0.0463(15) 0.0081(12) 0.0104(12) 0.0040(12)
N3 0.0406(14) 0.0604(18) 0.0435(15) 0.0019(13) 0.0196(12) -0.0064(13)
C1 0.0399(15) 0.0446(18) 0.0386(16) 0.0086(13) 0.0144(13) 0.0023(13)
C7 0.060(2) 0.065(2) 0.0398(17) -0.0142(17) 0.0197(16) -0.0062(18)
C6 0.0506(18) 0.0402(17) 0.0476(18) -0.0028(14) 0.0176(15) -0.0101(14)
O7 0.080(2) 0.151(4) 0.072(2) -0.024(2) 0.0145(18) -0.050(2)
C2 0.0445(18) 0.059(2) 0.055(2) 0.0110(17) 0.0182(16) -0.0093(16)
O8 0.076(2) 0.178(4) 0.083(2) -0.060(3) 0.0406(18) -0.043(2)
C14 0.057(2) 0.0388(18) 0.068(2) 0.0029(16) 0.0255(18) 0.0108(15)
C15 0.058(2) 0.0400(18) 0.0520(19) 0.0002(15) 0.0287(16) -0.0044(15)
C8 0.057(2) 0.089(3) 0.0437(19) -0.0042(19) 0.0266(17) -0.005(2)
C19 0.0490(19) 0.057(2) 0.0486(19) -0.0077(16) 0.0121(16) -0.0061(16)
C5 0.055(2) 0.058(2) 0.0420(18) -0.0009(15) 0.0201(15) 0.0021(16)
C12 0.0398(16) 0.062(2) 0.0441(18) 0.0071(16) 0.0043(14) -0.0057(16)
O10 0.217(5) 0.140(4) 0.071(2) 0.021(3) 0.065(3) 0.116(4)
C3 0.0467(19) 0.086(3) 0.052(2) 0.018(2) 0.0239(16) -0.0005(19)
O5 0.233(6) 0.107(3) 0.062(2) -0.012(2) 0.046(3) 0.004(3)
C16 0.087(3) 0.0407(19) 0.071(3) -0.0049(18) 0.040(2) -0.0030(19)
C9 0.046(2) 0.100(3) 0.069(3) -0.004(2) 0.0314(19) -0.009(2)
C11 0.075(3) 0.057(2) 0.055(2) 0.0214(18) 0.022(2) 0.004(2)
C4 0.061(2) 0.089(3) 0.0417(19) 0.0030(19) 0.0268(17) 0.005(2)
C10 0.074(3) 0.069(3) 0.060(2) 0.016(2) 0.032(2) -0.014(2)
O6 0.217(5) 0.135(4) 0.126(3) -0.010(3) 0.120(4) -0.062(4)
O3 0.143(4) 0.125(3) 0.135(4) -0.014(3) 0.097(3) -0.001(3)
C13 0.0365(16) 0.066(2) 0.057(2) 0.0091(18) 0.0067(15) 0.0098(16)
C17 0.091(3) 0.056(2) 0.069(3) -0.024(2) 0.034(2) -0.024(2)
C18 0.064(2) 0.079(3) 0.056(2) -0.014(2) 0.0136(19) -0.022(2)
O2 0.229(7) 0.140(4) 0.159(5) 0.004(4) 0.094(5) -0.090(5)
O4 0.199(6) 0.297(9) 0.133(4) 0.102(5) 0.054(4) 0.162(6)
O9 0.125(4) 0.105(4) 0.332(10) 0.029(5) 0.044(5) 0.041(4)

loop_
_atom_type_symbol
_atom_type_description
_atom_type_scat_dispersion_real
_atom_type_scat_dispersion_imag
_atom_type_scat_source
C C 0.0033 0.0016 'International Tables Vol C Tables 4.2.6.8 and 6.1.1.4'
H H 0.0000 0.0000 'International Tables Vol C Tables 4.2.6.8 and 6.1.1.4'
Cl Cl 0.1484 0.1585 'International Tables Vol C Tables 4.2.6.8 and 6.1.1.4'
N N 0.0061 0.0033 'International Tables Vol C Tables 4.2.6.8 and 6.1.1.4'
Ni Ni 0.3393 1.1124 'International Tables Vol C Tables 4.2.6.8 and 6.1.1.4'
O O 0.0106 0.0060 'International Tables Vol C Tables 4.2.6.8 and 6.1.1.4'

loop_
_geom_angle_atom_site_label_1
_geom_angle_atom_site_label_2
_geom_angle_atom_site_label_3
_geom_angle
_geom_angle_site_symmetry_1
_geom_angle_site_symmetry_3
_geom_angle_publ_flag
N5 Ni1 N2 166.56(11) . . ?
N5 Ni1 N4 81.60(11) . . ?
N2 Ni1 N4 85.62(11) . . ?
N5 Ni1 N1 96.68(10) . . ?
N2 Ni1 N1 80.57(10) . . ?
N4 Ni1 N1 96.35(11) . . ?
N5 Ni1 N3 99.11(11) . . ?
N2 Ni1 N3 83.76(11) . . ?
N4 Ni1 N3 84.74(11) . . ?
N1 Ni1 N3 164.16(11) . . ?
N5 Ni1 O1 93.31(10) . . ?
N2 Ni1 O1 99.59(11) . . ?
N4 Ni1 O1 174.55(11) . . ?
N1 Ni1 O1 86.11(10) . . ?
N3 Ni1 O1 94.23(11) . . ?
O9 Cl2 O6 112.4(5) . . ?
O9 Cl2 O7 110.5(3) . . ?
O6 Cl2 O7 108.7(3) . . ?
O9 Cl2 O8 110.5(4) . . ?
O6 Cl2 O8 105.1(3) . . ?
O7 Cl2 O8 109.4(2) . . ?
O4 Cl1 O2 119.8(5) . . ?
O4 Cl1 O3 106.4(4) . . ?
O2 Cl1 O3 106.9(4) . . ?
O4 Cl1 O5 108.4(4) . . ?
O2 Cl1 O5 107.2(3) . . ?
O3 Cl1 O5 107.6(3) . . ?
Ni1 O1 H1A 111.0 . . ?
Ni1 O1 H1B 110.2 . . ?
H1A O1 H1B 103.1 . . ?
C1 N1 C5 117.6(3) . . ?
C1 N1 Ni1 111.8(2) . . ?
C5 N1 Ni1 130.6(2) . . ?
C6 N2 C7 111.2(3) . . ?
C6 N2 C12 112.5(3) . . ?
C7 N2 C12 113.0(3) . . ?
C6 N2 Ni1 105.96(18) . . ?
C7 N2 Ni1 105.5(2) . . ?
C12 N2 Ni1 108.2(2) . . ?
C15 N5 C19 118.8(3) . . ?
C15 N5 Ni1 113.0(2) . . ?
C19 N5 Ni1 128.1(2) . . ?
C14 N4 C11 112.9(3) . . ?
C14 N4 C13 112.2(3) . . ?
C11 N4 C13 112.8(3) . . ?
C14 N4 Ni1 105.9(2) . . ?
C11 N4 Ni1 108.6(2) . . ?
C13 N4 Ni1 103.7(2) . . ?
C9 N3 C10 109.2(3) . . ?
C9 N3 C8 110.0(3) . . ?
C10 N3 C8 112.0(3) . . ?
C9 N3 Ni1 115.2(2) . . ?
C10 N3 Ni1 102.3(2) . . ?
C8 N3 Ni1 108.1(2) . . ?
N1 C1 C2 122.3(3) . . ?
N1 C1 C6 115.9(3) . . ?
C2 C1 C6 121.7(3) . . ?
N2 C7 C8 110.4(3) . . ?
N2 C7 H7A 109.6 . . ?
C8 C7 H7A 109.6 . . ?
N2 C7 H7B 109.6 . . ?
C8 C7 H7B 109.6 . . ?
H7A C7 H7B 108.1 . . ?
N2 C6 C1 110.3(3) . . ?
N2 C6 H6A 109.6 . . ?
C1 C6 H6A 109.6 . . ?
N2 C6 H6B 109.6 . . ?
C1 C6 H6B 109.6 . . ?
H6A C6 H6B 108.1 . . ?
C3 C2 C1 119.1(4) . . ?
C3 C2 H2 120.5 . . ?
C1 C2 H2 120.5 . . ?
N4 C14 C15 111.7(3) . . ?
N4 C14 H14A 109.3 . . ?
C15 C14 H14A 109.3 . . ?
N4 C14 H14B 109.3 . . ?
C15 C14 H14B 109.3 . . ?
H14A C14 H14B 107.9 . . ?
N5 C15 C16 120.9(4) . . ?
N5 C15 C14 116.1(3) . . ?
C16 C15 C14 122.9(3) . . ?
N3 C8 C7 112.0(3) . . ?
N3 C8 H8A 109.2 . . ?
C7 C8 H8A 109.2 . . ?
N3 C8 H8B 109.2 . . ?
C7 C8 H8B 109.2 . . ?
H8A C8 H8B 107.9 . . ?
N5 C19 C18 122.5(4) . . ?
N5 C19 H19 118.8 . . ?
C18 C19 H19 118.8 . . ?
N1 C5 C4 122.8(4) . . ?
N1 C5 H5 118.6 . . ?
C4 C5 H5 118.6 . . ?
N2 C12 C13 113.4(3) . . ?
N2 C12 H12A 108.9 . . ?
C13 C12 H12A 108.9 . . ?
N2 C12 H12B 108.9 . . ?
C13 C12 H12B 108.9 . . ?
H12A C12 H12B 107.7 . . ?
H10C O10 H10D 109.4 . . ?
C2 C3 C4 119.1(3) . . ?
C2 C3 H3 120.5 . . ?
C4 C3 H3 120.5 . . ?
C17 C16 C15 119.2(4) . . ?
C17 C16 H16 120.4 . . ?
C15 C16 H16 120.4 . . ?
N3 C9 H9A 109.5 . . ?
N3 C9 H9B 109.5 . . ?
H9A C9 H9B 109.5 . . ?
N3 C9 H9C 109.5 . . ?
H9A C9 H9C 109.5 . . ?
H9B C9 H9C 109.5 . . ?
N4 C11 C10 113.0(3) . . ?
N4 C11 H11A 109.0 . . ?
C10 C11 H11A 109.0 . . ?
N4 C11 H11B 109.0 . . ?
C10 C11 H11B 109.0 . . ?
H11A C11 H11B 107.8 . . ?
C5 C4 C3 119.2(4) . . ?
C5 C4 H4 120.4 . . ?
C3 C4 H4 120.4 . . ?
N3 C10 C11 112.0(3) . . ?
N3 C10 H10A 109.2 . . ?
C11 C10 H10A 109.2 . . ?
N3 C10 H10B 109.2 . . ?
C11 C10 H10B 109.2 . . ?
H10A C10 H10B 107.9 . . ?
N4 C13 C12 111.1(3) . . ?
N4 C13 H13A 109.4 . . ?
C12 C13 H13A 109.4 . . ?
N4 C13 H13B 109.4 . . ?
C12 C13 H13B 109.4 . . ?
H13A C13 H13B 108.0 . . ?
C18 C17 C16 119.5(4) . . ?
C18 C17 H17 120.3 . . ?
C16 C17 H17 120.3 . . ?
C17 C18 C19 119.1(4) . . ?
C17 C18 H18 120.5 . . ?
C19 C18 H18 120.5 . . ?

loop_
_geom_bond_atom_site_label_1
_geom_bond_atom_site_label_2
_geom_bond_distance
_geom_bond_site_symmetry_2
_geom_bond_publ_flag
Ni1 N5 2.056(3) . ?
Ni1 N2 2.062(3) . ?
Ni1 N4 2.075(3) . ?
Ni1 N1 2.101(3) . ?
Ni1 N3 2.120(3) . ?
Ni1 O1 2.123(2) . ?
Cl2 O9 1.331(5) . ?
Cl2 O6 1.398(4) . ?
Cl2 O7 1.412(3) . ?
Cl2 O8 1.428(4) . ?
Cl1 O4 1.343(5) . ?
Cl1 O2 1.374(5) . ?
Cl1 O3 1.402(4) . ?
Cl1 O5 1.425(4) . ?
O1 H1A 0.8737 . ?
O1 H1B 0.8723 . ?
N1 C1 1.339(4) . ?
N1 C5 1.345(4) . ?
N2 C6 1.471(4) . ?
N2 C7 1.485(4) . ?
N2 C12 1.492(4) . ?
N5 C15 1.337(4) . ?
N5 C19 1.341(4) . ?
N4 C14 1.472(5) . ?
N4 C11 1.482(5) . ?
N4 C13 1.488(4) . ?
N3 C9 1.482(5) . ?
N3 C10 1.483(5) . ?
N3 C8 1.487(5) . ?
C1 C2 1.385(4) . ?
C1 C6 1.511(5) . ?
C7 C8 1.492(6) . ?
C7 H7A 0.9700 . ?
C7 H7B 0.9700 . ?
C6 H6A 0.9700 . ?
C6 H6B 0.9700 . ?
C2 C3 1.368(5) . ?
C2 H2 0.9300 . ?
C14 C15 1.503(5) . ?
C14 H14A 0.9700 . ?
C14 H14B 0.9700 . ?
C15 C16 1.391(5) . ?
C8 H8A 0.9700 . ?
C8 H8B 0.9700 . ?
C19 C18 1.364(5) . ?
C19 H19 0.9300 . ?
C5 C4 1.369(5) . ?
C5 H5 0.9300 . ?
C12 C13 1.508(6) . ?
C12 H12A 0.9700 . ?
C12 H12B 0.9700 . ?
O10 H10C 0.8502 . ?
O10 H10D 0.8504 . ?
C3 C4 1.371(6) . ?
C3 H3 0.9300 . ?
C16 C17 1.369(6) . ?
C16 H16 0.9300 . ?
C9 H9A 0.9600 . ?
C9 H9B 0.9600 . ?
C9 H9C 0.9600 . ?
C11 C10 1.491(6) . ?
C11 H11A 0.9700 . ?
C11 H11B 0.9700 . ?
C4 H4 0.9300 . ?
C10 H10A 0.9700 . ?
C10 H10B 0.9700 . ?
C13 H13A 0.9700 . ?
C13 H13B 0.9700 . ?
C17 C18 1.363(7) . ?
C17 H17 0.9300 . ?
C18 H18 0.9300 . ?

loop_
_geom_hbond_atom_site_label_D
_geom_hbond_atom_site_label_H
_geom_hbond_atom_site_label_A
_geom_hbond_distance_DH
_geom_hbond_distance_HA
_geom_hbond_distance_DA
_geom_hbond_angle_DHA
_geom_hbond_site_symmetry_A
_geom_hbond_publ_flag
O1 H1A O10 0.87 1.93 2.680(4) 143.5 . yes
O1 H1B O5 0.87 1.98 2.817(5) 160.4 . yes
C7 H7B O3 0.97 2.63 3.331(6) 129.3 4_565 yes
C6 H6B O8 0.97 2.47 3.340(5) 149.2 3_666 yes
C14 H14A O8 0.97 2.40 3.325(5) 158.7 . yes
C8 H8B O7 0.97 2.51 3.383(5) 149.0 4_575 yes
C9 H9A O4 0.96 2.47 3.308(6) 145.5 2_756 yes

loop_
_geom_torsion_atom_site_label_1
_geom_torsion_atom_site_label_2
_geom_torsion_atom_site_label_3
_geom_torsion_atom_site_label_4
_geom_torsion
_geom_torsion_site_symmetry_1
_geom_torsion_site_symmetry_2
_geom_torsion_site_symmetry_3
_geom_torsion_site_symmetry_4
_geom_torsion_publ_flag
C5 N1 C1 C2 -1.2(5) . . . . ?
Ni1 N1 C1 C2 178.5(3) . . . . ?
C5 N1 C1 C6 -178.5(3) . . . . ?
Ni1 N1 C1 C6 1.2(3) . . . . ?
C6 N2 C7 C8 -161.7(3) . . . . ?
C12 N2 C7 C8 70.8(4) . . . . ?
Ni1 N2 C7 C8 -47.2(3) . . . . ?
C7 N2 C6 C1 155.8(3) . . . . ?
C12 N2 C6 C1 -76.4(3) . . . . ?
Ni1 N2 C6 C1 41.6(3) . . . . ?
N1 C1 C6 N2 -29.3(4) . . . . ?
C2 C1 C6 N2 153.3(3) . . . . ?
N1 C1 C2 C3 0.3(5) . . . . ?
C6 C1 C2 C3 177.5(3) . . . . ?
C11 N4 C14 C15 -82.7(4) . . . . ?
C13 N4 C14 C15 148.5(3) . . . . ?
Ni1 N4 C14 C15 36.0(3) . . . . ?
C19 N5 C15 C16 -0.2(5) . . . . ?
Ni1 N5 C15 C16 177.4(3) . . . . ?
C19 N5 C15 C14 -177.6(3) . . . . ?
Ni1 N5 C15 C14 0.1(4) . . . . ?
N4 C14 C15 N5 -25.3(4) . . . . ?
N4 C14 C15 C16 157.5(3) . . . . ?
C9 N3 C8 C7 105.1(4) . . . . ?
C10 N3 C8 C7 -133.3(3) . . . . ?
Ni1 N3 C8 C7 -21.5(4) . . . . ?
N2 C7 C8 N3 46.8(4) . . . . ?
C15 N5 C19 C18 -0.1(5) . . . . ?
Ni1 N5 C19 C18 -177.4(3) . . . . ?
C1 N1 C5 C4 0.4(5) . . . . ?
Ni1 N1 C5 C4 -179.2(3) . . . . ?
C6 N2 C12 C13 102.1(3) . . . . ?
C7 N2 C12 C13 -131.1(3) . . . . ?
Ni1 N2 C12 C13 -14.6(3) . . . . ?
C1 C2 C3 C4 1.3(5) . . . . ?
N5 C15 C16 C17 0.1(6) . . . . ?
C14 C15 C16 C17 177.3(4) . . . . ?
C14 N4 C11 C10 99.6(4) . . . . ?
C13 N4 C11 C10 -131.9(4) . . . . ?
Ni1 N4 C11 C10 -17.6(4) . . . . ?
N1 C5 C4 C3 1.2(6) . . . . ?
C2 C3 C4 C5 -2.0(6) . . . . ?
C9 N3 C10 C11 -168.9(3) . . . . ?
C8 N3 C10 C11 69.0(4) . . . . ?
Ni1 N3 C10 C11 -46.4(4) . . . . ?
N4 C11 C10 N3 45.2(5) . . . . ?
C14 N4 C13 C12 -158.8(3) . . . . ?
C11 N4 C13 C12 72.3(4) . . . . ?
Ni1 N4 C13 C12 -45.0(3) . . . . ?
N2 C12 C13 N4 41.4(4) . . . . ?
C15 C16 C17 C18 0.3(7) . . . . ?
C16 C17 C18 C19 -0.7(7) . . . . ?
N5 C19 C18 C17 0.6(6) . . . . ?
